data_2001091
loop_
_publ_author_name
'Geib, S. J.'
'Rao, S. J.'
'Petter, R. C.'

_publ_section_title
;
 Structure of 1,1':2,2'-bis(oxybismethylene)ferrocene
;
_journal_issue 1
_journal_name_full 'Acta Crystallographica Section C'
_journal_page_first 25
_journal_page_last 27
_journal_paper_doi 10.1107/S0108270191004250
_journal_volume 48
_journal_year 1992
_chemical_formula_sum 'C14 H14 Fe O2'
_chemical_formula_weight 270.1
_space_group_IT_number 14
_space_group_name_Hall '-P 2yn'
_space_group_name_H-M_alt 'P 1 21/n 1'
_symmetry_cell_setting monoclinic
_symmetry_space_group_name_Hall '-P 2yn'
_symmetry_space_group_name_H-M 'P 1 21/n 1'
_cell_angle_alpha 90
_cell_angle_beta 101.45(3)
_cell_angle_gamma 90
_cell_formula_units_Z 8
_cell_length_a 12.884(6)
_cell_length_b 12.012(6)
_cell_length_c 14.442(7)
_cell_volume 2190.6(18)
_diffrn_radiation_wavelength 0.71073
_exptl_absorpt_coefficient_mu 1.358
_exptl_crystal_density_diffrn 1.638
_exptl_crystal_F_000 1120
_cod_data_source_file cr0317.cif
_cod_data_source_block cr0317a
_cod_original_cell_volume 2191(2)
_cod_original_formula_sum 'C14 H14 Fe1 O2'
_cod_database_code 2001091

loop_
_space_group_symop_id
_space_group_symop_operation_xyz
1 x,y,z
2 -x+1/2,y+1/2,-z+1/2
3 -x,-y,-z
4 x+1/2,-y+1/2,z+1/2

loop_
_atom_site_label
_atom_site_fract_x
_atom_site_fract_y
_atom_site_fract_z
_atom_site_U_iso_or_equiv
Fe .60240(10) .70640(10) .91080(10) .0280(10)
Fe' .06540(10) .79660(10) .77660(10) .0280(10)
C1 .4794(4) .8120(5) .8922(4) .032(2)
C2 .4635(4) .7261(5) .8224(4) .032(2)
C3 .4631(4) .6234(5) .8721(5) .039(2)
C4 .4801(5) .6444(5) .9701(5) .041(2)
C5 .4903(5) .7620(5) .9830(4) .033(2)
C6 .7080(4) .8170(5) .8821(4) .031(2)
C7 .6902(4) .7293(5) .8142(4) .031(2)
C8 .7215(5) .6295(5) .8622(5) .039(2)
C9 .7561(5) .6516(6) .9596(5) .045(3)
C10 .7491(5) .7683(6) .9722(4) .039(2)
C11 .4942(5) .9347(5) .8752(5) .040(2)
C12 .6788(5) .9375(5) .8643(5) .040(2)
C13 .4571(5) .7394(6) .7189(4) .043(2)
C14 .6417(5) .7414(6) .7108(4) .036(2)
O1 .5986(3) .9767(3) .9128(3) .044(2)
O2 .5424(3) .7991(4) .6928(3) .0420(10)
C1' -.0331(4) .7049(5) .8362(4) .030(2)
C2' -.0225(4) .8149(5) .8751(4) .033(2)
C3' -.0585(4) .8900(6) .8001(4) .038(2)
C4' -.0907(4) .8281(6) .7154(4) .038(2)
C5' -.0738(4) .7151(5) .7380(4) .034(2)
C6' .1947(4) .7068(5) .8243(4) .034(2)
C7' .2045(4) .8166(5) .8641(4) .035(2)
C8' .1979(4) .8926(6) .7887(4) .039(2)
C9' .1827(5) .8323(6) .7028(5) .040(2)
C10' .1824(4) .7188(5) .7245(4) .037(2)
C11' .0041(5) .5991(5) .8881(5) .043(2)
C12' .1873(5) .5987(5) .8764(5) .042(2)
C13' .0256(5) .8469(6) .9752(4) .043(2)
C14' .2107(5) .8452(6) .9676(5) .047(2)
O1' .1116(3) .5983(4) .9368(3) .051(2)
O2' .1222(3) .9093(4) .9844(3) .051(2)
H3 .4529 .5512 .8433 ?
H4 .4841 .5896 1.0191 ?
H5 .5024 .8005 1.0425 ?
H8 .7197 .5573 .8334 ?
H9 .7798 .5976 1.0082 ?
H10 .7684 .8075 1.0310 ?
H11A .4446 .9755 .9037 ?
H11B .4792 .9473 .8082 ?
H12A .6531 .9470 .7977 ?
H12B .7413 .9818 .8841 ?
H13A .3926 .7781 .6933 ?
H13B .4551 .6665 .6914 ?
H14A .6307 .6683 .6838 ?
H14B .6904 .7816 .6808 ?
H3' -.0607 .9696 .8056 ?
H4' -.1188 .8580 .6539 ?
H5' -.0877 .6543 .6941 ?
H8' .2030 .9721 .7946 ?
H9' .1741 .8639 .6407 ?
H10' .1749 .6591 .6796 ?
H11C -.0052 .5395 .8429 ?
H11D -.0397 .5860 .9336 ?
H12C .2558 .5836 .9145 ?
H12D .1687 .5406 .8305 ?
H13C .0404 .7799 1.0118 ?
H13D -.0249 .8909 .9998 ?
H14C .2744 .8870 .9895 ?
H14D .2134 .7771 1.0028 ?
